data_1000431
loop_
_publ_author_name
'Permer, L'
'Laligant, Y'

_publ_section_title
;
Crystal structure of the tetrapolyvanadate Fe2 V4 O13
;
_journal_coden_ASTM EJSCE5
_journal_name_full
;
European Journal of Solid State Inorganic Chemistry
;
_journal_page_first 41
_journal_page_last 52
_journal_volume 34
_journal_year 1997
_chemical_formula_structural 'Fe2 (V4 O13)'
_chemical_formula_sum 'Fe2 O13 V4'
_chemical_name_systematic 'Diiron(III) tetravanadate(V)'
_space_group_IT_number 14
_symmetry_cell_setting monoclinic
_symmetry_Int_Tables_number 14
_symmetry_space_group_name_Hall '-P 2ybc'
_symmetry_space_group_name_H-M 'P 1 21/c 1'
_cell_angle_alpha 90
_cell_angle_beta 102.231(2)
_cell_angle_gamma 90
_cell_formula_units_Z 4
_cell_length_a 8.3125(3)
_cell_length_b 9.4055(4)
_cell_length_c 14.5768(6)
_cell_volume 1113.8
_refine_ls_R_factor_all 0.039
_cod_database_code 1000431

loop_
_symmetry_equiv_pos_as_xyz
x,y,z
-x,1/2+y,1/2-z
-x,-y,-z
x,1/2-y,1/2+z

loop_
_atom_site_label
_atom_site_type_symbol
_atom_site_symmetry_multiplicity
_atom_site_Wyckoff_symbol
_atom_site_fract_x
_atom_site_fract_y
_atom_site_fract_z
_atom_site_occupancy
_atom_site_attached_hydrogens
_atom_site_calc_flag
Fe1 Fe3+ 4 e 0.9534(10) 0.0042(8) 0.2723(5) 1. 0 d
Fe2 Fe3+ 4 e 0.569(1) 0.0061(8) 0.2526(5) 1. 0 d
V1 V5+ 4 e 0.5145(11) 0.2560(11) -0.0673(7) 1. 0 d
V2 V5+ 4 e 0.1292(12) 0.2395(10) -0.0747(7) 1. 0 d
V3 V5+ 4 e 0.7119(10) 0.2788(9) 0.1600(7) 1. 0 d
V4 V5+ 4 e 0.2143(12) 0.1871(10) 0.1518(8) 1. 0 d
O1 O2- 4 e 0.1209(39) 0.1905(30) 0.0467(24) 1. 0 d
O2 O2- 4 e 0.3303(37) 0.3088(27) -0.0336(22) 1. 0 d
O3 O2- 4 e 0.6490(33) 0.2397(28) 0.0335(22) 1. 0 d
O4 O2- 4 e 0.7487(40) 0.1319(35) 0.2196(26) 1. 0 d
O5 O2- 4 e 0.7906(41) 0.8791(31) 0.3125(23) 1. 0 d
O6 O2- 4 e 0.6024(41) 0.1147(32) 0.3884(21) 1. 0 d
O7 O2- 4 e 0.5076(39) 0.8951(32) 0.1404(22) 1. 0 d
O8 O2- 4 e 0.1003(41) 0.8497(27) 0.3368(22) 1. 0 d
O9 O2- 4 e 0.9025(40) 0.8872(34) 0.1453(24) 1. 0 d
O10 O2- 4 e 0.4058(42) 0.1728(31) 0.1776(22) 1. 0 d
O11 O2- 4 e 0.0061(42) 0.1109(33) 0.3966(25) 1. 0 d
O12 O2- 4 e 0.3911(36) 0.8858(28) 0.2978(22) 1. 0 d
O13 O2- 4 e 0.116(4) 0.1151(28) 0.2336(22) 1. 0 d

loop_
_atom_type_symbol
_atom_type_oxidation_number
Fe3+ 3.000
V5+ 5.000
O2- -2.000
